data_4029522
loop_
_publ_author_name
'Yoneda, Tetsuya'
'Tabata, Hidetsugu'
'Nakagomi, Jun'
'Tasaka, Tomohiko'
'Oshitari, Tetsuta'
'Takahashi, Hideyo'
'Natsugari, Hideaki'

_publ_section_title
;
 N-Benzoyl- and N-Sulfonyl-1,5-benzodiazepines: Comparison of Their
 Atropisomeric and Conformational Properties.
;
_journal_issue 12
_journal_name_full 'The Journal of organic chemistry'
_journal_page_first 5717
_journal_page_last 5727
_journal_paper_doi 10.1021/jo5008509
_journal_volume 79
_journal_year 2014
_chemical_formula_moiety 'C11 H14 N2 O3 S'
_chemical_formula_sum 'C11 H14 N2 O3 S'
_chemical_formula_weight 254.30
_space_group_IT_number 2
_symmetry_cell_setting triclinic
_symmetry_Int_Tables_number 2
_symmetry_space_group_name_Hall '-P 1'
_symmetry_space_group_name_H-M 'P -1'
_atom_sites_solution_hydrogens geom
_atom_sites_solution_primary direct
_atom_sites_solution_secondary difmap
_cell_angle_alpha 83.012(2)
_cell_angle_beta 69.9059(17)
_cell_angle_gamma 75.1847(19)
_cell_formula_units_Z 2
_cell_length_a 7.90888(19)
_cell_length_b 8.8674(3)
_cell_length_c 9.2796(3)
_cell_measurement_reflns_used 4711
_cell_measurement_temperature 173
_cell_measurement_theta_max 68.25
_cell_measurement_theta_min 5.08
_cell_volume 590.45(3)
_computing_cell_refinement 'RAPID AUTO'
_computing_data_collection 'RAPID AUTO (Rigaku, ????)'
_computing_data_reduction 'RAPID AUTO'
_computing_molecular_graphics 'CrystalStructure 4.0'
_computing_publication_material 'CrystalStructure 4.0 (Rigaku, 2010)'
_computing_structure_refinement 'CRYSTALS (Carruthers, et al., 1999)'
_computing_structure_solution 'SIR92 (Altomare, et al., 1994)'
_diffrn_ambient_temperature 173
_diffrn_detector_area_resol_mean 10.000
_diffrn_measured_fraction_theta_full 0.981
_diffrn_measured_fraction_theta_max 0.981
_diffrn_measurement_device_type 'Rigaku R-AXIS RAPID'
_diffrn_measurement_method \w
_diffrn_radiation_type 'Cu K\a'
_diffrn_radiation_wavelength 1.54187
_diffrn_reflns_av_R_equivalents 0.0259
_diffrn_reflns_limit_h_max 9
_diffrn_reflns_limit_h_min -9
_diffrn_reflns_limit_k_max 10
_diffrn_reflns_limit_k_min -10
_diffrn_reflns_limit_l_max 11
_diffrn_reflns_limit_l_min -11
_diffrn_reflns_number 6751
_diffrn_reflns_theta_full 68.25
_diffrn_reflns_theta_max 68.25
_diffrn_standards_number 0
_exptl_absorpt_coefficient_mu 2.448
_exptl_absorpt_correction_T_max 0.693
_exptl_absorpt_correction_T_min 0.615
_exptl_absorpt_correction_type multi-scan
_exptl_absorpt_process_details 'ABSCOR (Rigaku, 1995)'
_exptl_crystal_colour colorless
_exptl_crystal_density_diffrn 1.430
_exptl_crystal_density_method 'not measured'
_exptl_crystal_description chunk
_exptl_crystal_F_000 268.00
_exptl_crystal_size_max 0.200
_exptl_crystal_size_mid 0.200
_exptl_crystal_size_min 0.150
_refine_diff_density_max 0.303
_refine_diff_density_min -0.496
_refine_ls_extinction_method none
_refine_ls_goodness_of_fit_ref 1.661
_refine_ls_hydrogen_treatment refxyz
_refine_ls_number_parameters 210
_refine_ls_number_reflns 2118
_refine_ls_R_factor_gt 0.0404
_refine_ls_shift/su_max 0.000
_refine_ls_structure_factor_coef Fsqd
_refine_ls_weighting_details 'w = 1/[0.0010Fo^2^ + 1.0000\s(Fo^2^)]/(4Fo^2^)'
_refine_ls_weighting_scheme calc
_refine_ls_wR_factor_ref 0.1295
_reflns_number_gt 1917
_reflns_number_total 2118
_reflns_threshold_expression F^2^>2.0\s(F^2^)
_cod_data_source_file jo5008509_si_008.cif
_cod_data_source_block 120620-2
_cod_depositor_comments 'Adding full bibliography for 4029521--4029530.cif.'
_cod_database_code 4029522

loop_
_symmetry_equiv_pos_site_id
_symmetry_equiv_pos_as_xyz
1 +X,+Y,+Z
2 -X,-Y,-Z

loop_
_atom_site_label
_atom_site_type_symbol
_atom_site_fract_x
_atom_site_fract_y
_atom_site_fract_z
_atom_site_U_iso_or_equiv
_atom_site_adp_type
_atom_site_occupancy
_atom_site_symmetry_multiplicity
_atom_site_calc_flag
S1 S 0.56647(6) 0.36642(5) 0.73187(5) 0.02519(16) Uani 1.0 2 d
O1 O 0.1953(3) 0.11673(19) 0.57858(17) 0.0454(5) Uani 1.0 2 d
O2 O 0.5789(2) 0.51794(16) 0.65983(16) 0.0328(4) Uani 1.0 2 d
O3 O 0.65319(18) 0.30928(17) 0.84659(16) 0.0319(4) Uani 1.0 2 d
N1 N 0.2488(3) 0.08163(19) 0.80676(19) 0.0282(5) Uani 1.0 2 d
N2 N 0.3481(3) 0.36684(19) 0.81081(19) 0.0272(5) Uani 1.0 2 d
C1 C 0.1801(3) 0.1718(3) 0.6992(3) 0.0322(6) Uani 1.0 2 d
C2 C 0.0838(3) 0.3391(3) 0.7385(3) 0.0301(6) Uani 1.0 2 d
C3 C 0.2194(3) 0.4403(3) 0.7251(3) 0.0316(6) Uani 1.0 2 d
C4 C 0.2827(3) 0.2805(2) 0.9511(2) 0.0233(5) Uani 1.0 2 d
C5 C 0.2679(3) 0.3357(3) 1.0887(3) 0.0292(6) Uani 1.0 2 d
C6 C 0.2027(3) 0.2531(3) 1.2266(3) 0.0329(6) Uani 1.0 2 d
C7 C 0.1495(3) 0.1166(3) 1.2223(3) 0.0324(6) Uani 1.0 2 d
C8 C 0.1642(3) 0.0611(3) 1.0862(3) 0.0307(6) Uani 1.0 2 d
C9 C 0.2309(3) 0.1411(3) 0.9476(3) 0.0252(5) Uani 1.0 2 d
C10 C 0.3370(4) -0.0830(3) 0.7748(4) 0.0383(7) Uani 1.0 2 d
C11 C 0.6543(4) 0.2319(3) 0.5847(3) 0.0371(7) Uani 1.0 2 d
H1 H 0.002(4) 0.351(3) 0.831(3) 0.025(6) Uiso 1.0 2 d
H2 H 0.018(4) 0.374(3) 0.666(3) 0.032(6) Uiso 1.0 2 d
H3 H 0.154(3) 0.542(3) 0.767(3) 0.023(6) Uiso 1.0 2 d
H4 H 0.291(4) 0.458(4) 0.619(4) 0.050(7) Uiso 1.0 2 d
H5 H 0.306(4) 0.422(3) 1.090(3) 0.039(7) Uiso 1.0 2 d
H6 H 0.202(4) 0.298(3) 1.325(3) 0.046(7) Uiso 1.0 2 d
H7 H 0.108(4) 0.071(3) 1.309(3) 0.040(7) Uiso 1.0 2 d
H8 H 0.127(4) -0.024(3) 1.086(3) 0.036(7) Uiso 1.0 2 d
H9 H 0.405(5) -0.121(4) 0.840(4) 0.064(10) Uiso 1.0 2 d
H10 H 0.432(4) -0.092(3) 0.689(3) 0.035(7) Uiso 1.0 2 d
H11 H 0.255(4) -0.145(3) 0.779(3) 0.042(7) Uiso 1.0 2 d
H12 H 0.605(3) 0.266(3) 0.509(3) 0.020(5) Uiso 1.0 2 d
H13 H 0.794(4) 0.220(4) 0.534(3) 0.055(8) Uiso 1.0 2 d
H14 H 0.637(4) 0.131(3) 0.629(3) 0.043(7) Uiso 1.0 2 d

loop_
_atom_site_aniso_label
_atom_site_aniso_U_11
_atom_site_aniso_U_22
_atom_site_aniso_U_33
_atom_site_aniso_U_12
_atom_site_aniso_U_13
_atom_site_aniso_U_23
S1 0.0230(3) 0.0259(3) 0.0285(4) -0.0111(2) -0.0067(2) -0.0013(2)
O1 0.0623(12) 0.0537(11) 0.0289(9) -0.0205(9) -0.0188(8) -0.0071(8)
O2 0.0395(9) 0.0341(8) 0.0297(8) -0.0196(7) -0.0113(7) 0.0043(6)
O3 0.0283(8) 0.0405(9) 0.0327(8) -0.0141(7) -0.0136(6) 0.0017(6)
N1 0.0301(9) 0.0282(9) 0.0290(9) -0.0082(7) -0.0108(7) -0.0047(7)
N2 0.0226(8) 0.0312(9) 0.0291(9) -0.0112(7) -0.0084(7) 0.0050(7)
C1 0.0273(10) 0.0384(11) 0.0348(12) -0.0157(9) -0.0096(9) 0.0002(9)
C2 0.0269(10) 0.0389(12) 0.0288(12) -0.0103(9) -0.0134(10) 0.0015(9)
C3 0.0274(11) 0.0303(11) 0.0393(13) -0.0091(9) -0.0148(10) 0.0074(9)
C4 0.0205(9) 0.0266(10) 0.0226(10) -0.0059(8) -0.0070(7) 0.0010(8)
C5 0.0244(10) 0.0273(10) 0.0369(12) -0.0056(8) -0.0104(9) -0.0043(9)
C6 0.0253(10) 0.0399(12) 0.0304(11) -0.0027(9) -0.0073(9) -0.0056(9)
C7 0.0278(11) 0.0427(12) 0.0239(11) -0.0082(9) -0.0078(9) 0.0077(9)
C8 0.0259(10) 0.0265(10) 0.0405(13) -0.0104(8) -0.0110(9) 0.0057(9)
C9 0.0183(9) 0.0255(9) 0.0325(11) -0.0052(7) -0.0090(8) -0.0006(8)
C10 0.0330(12) 0.0311(12) 0.0514(15) -0.0065(10) -0.0109(12) -0.0137(10)
C11 0.0411(13) 0.0369(13) 0.0318(13) -0.0053(10) -0.0100(11) -0.0084(10)

loop_
_atom_type_symbol
_atom_type_description
_atom_type_scat_dispersion_real
_atom_type_scat_dispersion_imag
_atom_type_scat_source
C C 0.0181 0.0091
;
International Tables for Crystallography
(1992, Vol. C, Tables 4.2.6.8 and 6.1.1.4)
;
H H 0.0000 0.0000
;
International Tables for Crystallography
(1992, Vol. C, Table 6.1.1.4)
;
O O 0.0492 0.0322
;
International Tables for Crystallography
(1992, Vol. C, Tables 4.2.6.8 and 6.1.1.4)
;
N N 0.0311 0.0180
;
International Tables for Crystallography
(1992, Vol. C, Tables 4.2.6.8 and 6.1.1.4)
;
S S 0.3331 0.5567
;
International Tables for Crystallography
(1992, Vol. C, Tables 4.2.6.8 and 6.1.1.4)
;

loop_
_geom_angle_atom_site_label_1
_geom_angle_atom_site_label_2
_geom_angle_atom_site_label_3
_geom_angle
_geom_angle_publ_flag
O2 S1 O3 119.31(11) yes
O2 S1 N2 107.61(9) yes
O2 S1 C11 107.13(10) yes
O3 S1 N2 107.11(9) yes
O3 S1 C11 108.77(11) yes
N2 S1 C11 106.21(12) yes
C1 N1 C9 122.29(17) yes
C1 N1 C10 117.8(2) yes
C9 N1 C10 119.84(19) yes
S1 N2 C3 118.91(13) yes
S1 N2 C4 121.38(15) yes
C3 N2 C4 119.19(17) yes
O1 C1 N1 121.02(19) yes
O1 C1 C2 122.6(2) yes
N1 C1 C2 116.4(2) yes
C1 C2 C3 112.51(17) yes
N2 C3 C2 110.96(18) yes
N2 C4 C5 119.95(19) yes
N2 C4 C9 119.49(19) yes
C5 C4 C9 120.55(18) yes
C4 C5 C6 120.5(3) yes
C5 C6 C7 118.6(3) yes
C6 C7 C8 121.2(2) yes
C7 C8 C9 120.9(3) yes
N1 C9 C4 121.06(17) yes
N1 C9 C8 120.7(2) yes
C4 C9 C8 118.3(2) yes
C1 C2 H1 114.6(14) no
C1 C2 H2 104.2(15) no
C3 C2 H1 107.1(19) no
C3 C2 H2 111.4(16) no
H1 C2 H2 107(3) no
N2 C3 H3 107.7(15) no
N2 C3 H4 108.8(19) no
C2 C3 H3 110.7(15) no
C2 C3 H4 112(3) no
H3 C3 H4 107(2) no
C4 C5 H5 120.2(16) no
C6 C5 H5 119.2(16) no
C5 C6 H6 116.2(15) no
C7 C6 H6 125.2(15) no
C6 C7 H7 116(2) no
C8 C7 H7 123(2) no
C7 C8 H8 119.8(17) no
C9 C8 H8 119.3(17) no
N1 C10 H9 108(2) no
N1 C10 H10 110.5(16) no
N1 C10 H11 114.5(15) no
H9 C10 H10 97(3) no
H9 C10 H11 112(3) no
H10 C10 H11 113(3) no
S1 C11 H12 110.9(13) no
S1 C11 H13 110.4(18) no
S1 C11 H14 108.9(16) no
H12 C11 H13 106(2) no
H12 C11 H14 114(3) no
H13 C11 H14 106(3) no

loop_
_geom_bond_atom_site_label_1
_geom_bond_atom_site_label_2
_geom_bond_distance
_geom_bond_publ_flag
S1 O2 1.4373(15) yes
S1 O3 1.4329(17) yes
S1 N2 1.6269(17) yes
S1 C11 1.758(3) yes
O1 C1 1.231(3) yes
N1 C1 1.374(3) yes
N1 C9 1.418(3) yes
N1 C10 1.466(3) yes
N2 C3 1.478(4) yes
N2 C4 1.431(3) yes
C1 C2 1.509(3) yes
C2 C3 1.531(4) yes
C4 C5 1.380(4) yes
C4 C9 1.405(3) yes
C5 C6 1.397(3) yes
C6 C7 1.389(4) yes
C7 C8 1.368(4) yes
C8 C9 1.392(3) yes
C2 H1 0.88(2) no
C2 H2 0.96(3) no
C3 H3 0.97(2) no
C3 H4 0.97(3) no
C5 H5 0.89(3) no
C6 H6 1.04(3) no
C7 H7 0.85(3) no
C8 H8 0.88(3) no
C10 H9 0.93(4) no
C10 H10 0.88(3) no
C10 H11 0.94(4) no
C11 H12 0.90(3) no
C11 H13 1.02(3) no
C11 H14 0.96(3) no

loop_
_geom_contact_atom_site_label_1
_geom_contact_atom_site_label_2
_geom_contact_distance
_geom_contact_publ_flag
_geom_contact_site_symmetry_2
S1 C5 3.3694(19) no .
O1 C3 3.395(4) no .
O1 C9 3.568(3) no .
O1 C10 2.704(4) no .
O2 C3 2.940(3) no .
O3 C4 2.822(3) no .
O3 C5 3.074(3) no .
N1 N2 2.841(3) no .
N1 C3 3.146(3) no .
N2 C1 2.896(4) no .
C1 C4 3.050(4) no .
C1 C8 3.574(4) no .
C2 C4 2.846(4) no .
C2 C9 2.807(3) no .
C3 C5 3.513(4) no .
C3 C9 3.160(3) no .
C3 C11 3.346(3) no .
C4 C7 2.762(3) no .
C5 C8 2.766(4) no .
C6 C9 2.803(4) no .
C8 C10 3.024(4) no .
O1 C6 3.328(3) no 1_554
O1 C7 3.448(3) no 1_554
O1 C11 3.360(3) no 2_656
O2 C3 3.392(3) no 2_666
O2 C5 3.475(4) no 2_667
O2 C6 3.432(4) no 2_667
O3 C2 3.275(3) no 1_655
O3 C5 3.519(3) no 2_667
O3 C8 3.310(3) no 2_657
N1 C8 3.583(3) no 2_557
C2 O3 3.275(3) no 1_455
C2 C5 3.547(3) no 2_567
C3 O2 3.392(3) no 2_666
C5 O2 3.475(4) no 2_667
C5 O3 3.519(3) no 2_667
C5 C2 3.547(3) no 2_567
C6 O1 3.328(3) no 1_556
C6 O2 3.432(4) no 2_667
C6 C10 3.563(4) no 2_657
C7 O1 3.448(3) no 1_556
C8 O3 3.310(3) no 2_657
C8 N1 3.583(3) no 2_557
C10 C6 3.563(4) no 2_657
C11 O1 3.360(3) no 2_656
S1 H3 3.16(2) no .
S1 H4 2.64(4) no .
S1 H5 3.27(3) no .
O1 H1 3.04(3) no .
O1 H2 2.42(3) no .
O1 H4 3.39(4) no .
O1 H9 3.58(4) no .
O1 H10 2.66(3) no .
O1 H11 2.84(3) no .
O2 H3 3.12(3) no .
O2 H4 2.62(4) no .
O2 H12 2.70(3) no .
O2 H13 2.88(3) no .
O2 H14 3.38(3) no .
O3 H5 2.92(3) no .
O3 H12 3.36(3) no .
O3 H13 2.85(3) no .
O3 H14 2.77(4) no .
N1 H1 2.65(2) no .
N1 H2 3.19(3) no .
N1 H8 2.59(3) no .
N1 H14 3.06(3) no .
N2 H1 2.72(3) no .
N2 H2 3.31(3) no .
N2 H5 2.59(3) no .
N2 H12 2.919(19) no .
N2 H13 3.60(3) no .
N2 H14 2.87(3) no .
C1 H3 3.36(3) no .
C1 H4 2.83(3) no .
C1 H9 3.17(4) no .
C1 H10 2.64(3) no .
C1 H11 2.78(3) no .
C1 H12 3.48(3) no .
C1 H14 3.37(3) no .
C3 H12 3.137(18) no .
C4 H1 2.72(3) no .
C4 H3 2.89(2) no .
C4 H4 3.27(3) no .
C4 H6 3.32(3) no .
C4 H8 3.19(3) no .
C4 H14 3.44(3) no .
C5 H3 3.57(3) no .
C5 H7 3.14(3) no .
C6 H8 3.19(3) no .
C7 H5 3.20(3) no .
C8 H1 3.58(3) no .
C8 H6 3.37(4) no .
C8 H9 2.79(3) no .
C8 H11 3.34(3) no .
C9 H1 2.66(3) no .
C9 H5 3.22(4) no .
C9 H7 3.18(3) no .
C9 H9 2.51(3) no .
C9 H10 3.08(3) no .
C9 H11 3.07(3) no .
C9 H14 3.53(3) no .
C10 H8 2.83(3) no .
C10 H14 3.24(3) no .
C11 H4 2.99(3) no .
H1 H3 2.23(4) no .
H1 H4 2.75(4) no .
H2 H3 2.47(4) no .
H2 H4 2.34(5) no .
H3 H5 3.55(4) no .
H4 H12 2.58(3) no .
H4 H14 3.46(4) no .
H5 H6 2.30(4) no .
H6 H7 2.36(5) no .
H7 H8 2.27(4) no .
H8 H9 2.62(4) no .
H8 H11 2.92(4) no .
H9 H14 3.28(5) no .
H10 H14 2.75(5) no .
S1 H2 3.42(3) no 1_655
S1 H4 3.38(3) no 2_666
S1 H5 3.18(4) no 2_667
O1 H6 2.68(3) no 1_554
O1 H7 2.92(4) no 1_554
O1 H7 3.08(3) no 2_557
O1 H8 3.44(3) no 2_557
O1 H10 3.11(3) no 2_656
O1 H12 3.42(2) no 2_656
O1 H13 3.23(4) no 1_455
O1 H13 3.26(4) no 2_656
O1 H14 2.84(3) no 2_656
O2 H2 3.40(3) no 1_655
O2 H4 2.44(3) no 2_666
O2 H5 2.92(3) no 2_667
O2 H6 2.71(4) no 2_667
O2 H9 3.52(4) no 1_565
O2 H10 3.37(3) no 1_565
O2 H11 3.41(3) no 1_565
O2 H12 2.77(3) no 2_666
O3 H1 2.83(3) no 1_655
O3 H2 2.96(3) no 1_655
O3 H5 2.65(3) no 2_667
O3 H8 2.81(3) no 2_657
O3 H9 3.12(4) no 2_657
N1 H8 2.95(3) no 2_557
C1 H6 3.48(3) no 1_554
C1 H7 3.53(3) no 2_557
C1 H8 3.04(3) no 2_557
C2 H5 3.26(3) no 2_567
C2 H6 3.54(3) no 2_567
C2 H8 3.56(3) no 2_557
C3 H12 3.44(2) no 2_666
C4 H9 3.56(4) no 2_657
C5 H1 3.03(2) no 2_567
C5 H2 3.44(3) no 2_567
C5 H3 3.09(2) no 2_567
C5 H9 3.01(4) no 2_657
C6 H1 3.53(2) no 2_567
C6 H2 3.41(3) no 2_567
C6 H3 2.92(2) no 2_567
C6 H9 2.89(4) no 2_657
C6 H10 3.19(3) no 2_657
C6 H13 3.55(3) no 1_456
C6 H14 3.58(3) no 2_657
C7 H3 3.33(2) no 2_567
C7 H9 3.38(4) no 2_657
C7 H11 3.15(3) no 2_557
C7 H13 3.30(3) no 1_456
C7 H13 3.55(3) no 2_657
C7 H14 2.92(3) no 2_657
C8 H8 3.32(4) no 2_557
C8 H11 3.04(3) no 2_557
C8 H14 3.57(3) no 2_657
C9 H8 3.37(3) no 2_557
C10 H6 3.51(3) no 2_657
C10 H8 3.36(3) no 2_557
C10 H12 3.10(3) no 2_656
C11 H4 3.18(3) no 2_666
C11 H7 3.13(3) no 2_657
C11 H10 3.29(4) no 2_656
C11 H11 3.35(3) no 2_656
H1 O3 2.83(3) no 1_455
H1 C5 3.03(2) no 2_567
H1 C6 3.53(2) no 2_567
H1 H5 2.67(3) no 2_567
H1 H6 3.51(4) no 2_567
H1 H8 3.23(4) no 2_557
H2 S1 3.42(3) no 1_455
H2 O2 3.40(3) no 1_455
H2 O3 2.96(3) no 1_455
H2 C5 3.44(3) no 2_567
H2 C6 3.41(3) no 2_567
H2 H5 3.10(3) no 2_567
H2 H6 3.08(4) no 1_554
H2 H6 2.98(4) no 2_567
H2 H13 3.10(5) no 1_455
H3 C5 3.09(2) no 2_567
H3 C6 2.92(2) no 2_567
H3 C7 3.33(2) no 2_567
H3 H5 3.36(4) no 2_567
H3 H6 3.16(4) no 2_567
H3 H11 3.10(4) no 1_565
H3 H12 3.22(3) no 2_666
H3 H13 3.26(4) no 2_666
H4 S1 3.38(3) no 2_666
H4 O2 2.44(3) no 2_666
H4 C11 3.18(3) no 2_666
H4 H4 3.50(4) no 2_666
H4 H6 3.56(5) no 1_554
H4 H12 2.78(4) no 2_666
H4 H13 3.05(4) no 2_666
H5 S1 3.18(4) no 2_667
H5 O2 2.92(3) no 2_667
H5 O3 2.65(3) no 2_667
H5 C2 3.26(3) no 2_567
H5 H1 2.67(3) no 2_567
H5 H2 3.10(3) no 2_567
H5 H3 3.36(4) no 2_567
H5 H5 3.50(4) no 2_667
H5 H9 3.20(4) no 2_657
H6 O1 2.68(3) no 1_556
H6 O2 2.71(4) no 2_667
H6 C1 3.48(3) no 1_556
H6 C2 3.54(3) no 2_567
H6 C10 3.51(3) no 2_657
H6 H1 3.51(4) no 2_567
H6 H2 3.08(4) no 1_556
H6 H2 2.98(4) no 2_567
H6 H3 3.16(4) no 2_567
H6 H4 3.56(5) no 1_556
H6 H9 3.05(4) no 2_657
H6 H10 2.97(4) no 2_657
H6 H13 3.35(4) no 1_456
H7 O1 2.92(4) no 1_556
H7 O1 3.08(3) no 2_557
H7 C1 3.53(3) no 2_557
H7 C11 3.13(3) no 2_657
H7 H11 3.14(5) no 2_557
H7 H13 2.78(4) no 1_456
H7 H13 2.87(4) no 2_657
H7 H14 2.51(4) no 2_657
H8 O1 3.44(3) no 2_557
H8 O3 2.81(3) no 2_657
H8 N1 2.95(3) no 2_557
H8 C1 3.04(3) no 2_557
H8 C2 3.56(3) no 2_557
H8 C8 3.32(4) no 2_557
H8 C9 3.37(3) no 2_557
H8 C10 3.36(3) no 2_557
H8 H1 3.23(4) no 2_557
H8 H8 2.90(5) no 2_557
H8 H11 2.91(4) no 2_557
H9 O2 3.52(4) no 1_545
H9 O3 3.12(4) no 2_657
H9 C4 3.56(4) no 2_657
H9 C5 3.01(4) no 2_657
H9 C6 2.89(4) no 2_657
H9 C7 3.38(4) no 2_657
H9 H5 3.20(4) no 2_657
H9 H6 3.05(4) no 2_657
H10 O1 3.11(3) no 2_656
H10 O2 3.37(3) no 1_545
H10 C6 3.19(3) no 2_657
H10 C11 3.29(4) no 2_656
H10 H6 2.97(4) no 2_657
H10 H12 2.67(4) no 2_656
H10 H13 3.60(5) no 2_656
H10 H14 3.25(5) no 2_656
H11 O2 3.41(3) no 1_545
H11 C7 3.15(3) no 2_557
H11 C8 3.04(3) no 2_557
H11 C11 3.35(3) no 2_656
H11 H3 3.10(4) no 1_545
H11 H7 3.14(5) no 2_557
H11 H8 2.91(4) no 2_557
H11 H12 2.76(4) no 2_656
H11 H13 3.23(5) no 2_656
H11 H14 3.58(4) no 2_656
H12 O1 3.42(2) no 2_656
H12 O2 2.77(3) no 2_666
H12 C3 3.44(2) no 2_666
H12 C10 3.10(3) no 2_656
H12 H3 3.22(3) no 2_666
H12 H4 2.78(4) no 2_666
H12 H10 2.67(4) no 2_656
H12 H11 2.76(4) no 2_656
H13 O1 3.23(4) no 1_655
H13 O1 3.26(4) no 2_656
H13 C6 3.55(3) no 1_654
H13 C7 3.30(3) no 1_654
H13 C7 3.55(3) no 2_657
H13 H2 3.10(5) no 1_655
H13 H3 3.26(4) no 2_666
H13 H4 3.05(4) no 2_666
H13 H6 3.35(4) no 1_654
H13 H7 2.78(4) no 1_654
H13 H7 2.87(4) no 2_657
H13 H10 3.60(5) no 2_656
H13 H11 3.23(5) no 2_656
H14 O1 2.84(3) no 2_656
H14 C6 3.58(3) no 2_657
H14 C7 2.92(3) no 2_657
H14 C8 3.57(3) no 2_657
H14 H7 2.51(4) no 2_657
H14 H10 3.25(5) no 2_656
H14 H11 3.58(4) no 2_656

loop_
_geom_torsion_atom_site_label_1
_geom_torsion_atom_site_label_2
_geom_torsion_atom_site_label_3
_geom_torsion_atom_site_label_4
_geom_torsion
_geom_torsion_publ_flag
O2 S1 N2 C3 42.46(16) no
O2 S1 N2 C4 -145.90(13) no
O3 S1 N2 C3 171.89(12) no
O3 S1 N2 C4 -16.47(17) no
C11 S1 N2 C3 -72.00(15) no
C11 S1 N2 C4 99.64(16) no
C1 N1 C9 C4 -50.8(3) no
C1 N1 C9 C8 130.35(19) no
C9 N1 C1 O1 -178.97(17) no
C9 N1 C1 C2 0.1(3) no
C10 N1 C1 O1 -1.3(3) no
C10 N1 C1 C2 177.70(17) no
C10 N1 C9 C4 131.64(19) no
C10 N1 C9 C8 -47.2(3) no
S1 N2 C3 C2 136.66(13) no
S1 N2 C4 C5 75.92(18) no
S1 N2 C4 C9 -105.17(19) no
C3 N2 C4 C5 -112.5(2) no
C3 N2 C4 C9 66.5(2) no
C4 N2 C3 C2 -35.2(3) no
O1 C1 C2 C3 -106.6(3) no
N1 C1 C2 C3 74.3(3) no
C1 C2 C3 N2 -51.1(3) no
N2 C4 C5 C6 179.44(15) no
N2 C4 C9 N1 2.4(3) no
N2 C4 C9 C8 -178.74(14) no
C5 C4 C9 N1 -178.74(15) no
C5 C4 C9 C8 0.2(3) no
C9 C4 C5 C6 0.5(3) no
C4 C5 C6 C7 -1.4(3) no
C5 C6 C7 C8 1.5(3) no
C6 C7 C8 C9 -0.9(3) no
C7 C8 C9 N1 178.89(17) no
C7 C8 C9 C4 -0.0(3) no
